data_1503318
loop_
_publ_author_name
'Andrew, Trisha L.'
'Cox, Jason R.'
'Swager, Timothy M.'

_publ_section_title
;
 Synthesis, reactivity, and electronic properties of 6,6-dicyanofulvenes.
;
_journal_issue 22
_journal_name_full 'Organic letters'
_journal_page_first 5302
_journal_page_last 5305
_journal_paper_doi 10.1021/ol102384k
_journal_volume 12
_journal_year 2010
_chemical_formula_sum 'C32 H20 N2'
_chemical_formula_weight 432.50
_chemical_name_systematic
; 
 ? 
;
_space_group_IT_number 14
_symmetry_cell_setting monoclinic
_symmetry_space_group_name_Hall '-P 2yn'
_symmetry_space_group_name_H-M 'P 1 21/n 1'
_atom_sites_solution_hydrogens geom
_atom_sites_solution_primary direct
_atom_sites_solution_secondary difmap
_audit_creation_method SHELXL-97
_cell_angle_alpha 90.00
_cell_angle_beta 93.1680(10)
_cell_angle_gamma 90.00
_cell_formula_units_Z 4
_cell_length_a 10.4667(2)
_cell_length_b 9.4672(2)
_cell_length_c 23.0390(4)
_cell_measurement_reflns_used 9813
_cell_measurement_temperature 100(2)
_cell_measurement_theta_max 69.36
_cell_measurement_theta_min 4.55
_cell_volume 2279.45(8)
_computing_cell_refinement 'SAINT 7.46A (Bruker-AXS, 2009)'
_computing_data_collection 'APEX2 v2009.9.0 (Bruker-AXS, 2009)'
_computing_data_reduction 'SAINT 7.46A (Bruker-AXS, 2009)'
_computing_molecular_graphics 'Bruker SHELXTL'
_computing_publication_material 'Bruker SHELXTL'
_computing_structure_refinement 'SHELXL-97 (Sheldrick, 2008)'
_computing_structure_solution 'SHELXS-97 (Sheldrick, 2008)'
_diffrn_ambient_temperature 100(2)
_diffrn_detector_area_resol_mean 8.3
_diffrn_measured_fraction_theta_full 1.000
_diffrn_measured_fraction_theta_max 1.000
_diffrn_measurement_device_type 'Bruker Smart APEX CCD'
_diffrn_measurement_method 'omega and phi scans'
_diffrn_radiation_monochromator graphite
_diffrn_radiation_source 'fine-focus sealed tube'
_diffrn_radiation_type CuK\a
_diffrn_radiation_wavelength 1.54178
_diffrn_reflns_av_R_equivalents 0.0313
_diffrn_reflns_av_sigmaI/netI 0.0136
_diffrn_reflns_limit_h_max 12
_diffrn_reflns_limit_h_min -12
_diffrn_reflns_limit_k_max 11
_diffrn_reflns_limit_k_min -11
_diffrn_reflns_limit_l_max 26
_diffrn_reflns_limit_l_min -27
_diffrn_reflns_number 44614
_diffrn_reflns_theta_full 68.76
_diffrn_reflns_theta_max 68.76
_diffrn_reflns_theta_min 3.84
_exptl_absorpt_coefficient_mu 0.568
_exptl_absorpt_correction_T_max 0.9722
_exptl_absorpt_correction_T_min 0.8711
_exptl_absorpt_correction_type multi-scan
_exptl_absorpt_process_details 'SADABS (Sheldrick, 2009)'
_exptl_crystal_colour grey
_exptl_crystal_density_diffrn 1.260
_exptl_crystal_density_method 'not measured'
_exptl_crystal_description plate
_exptl_crystal_F_000 904
_exptl_crystal_size_max 0.25
_exptl_crystal_size_mid 0.15
_exptl_crystal_size_min 0.05
_refine_diff_density_max 0.203
_refine_diff_density_min -0.214
_refine_diff_density_rms 0.039
_refine_ls_extinction_method none
_refine_ls_goodness_of_fit_ref 1.022
_refine_ls_hydrogen_treatment constr
_refine_ls_matrix_type full
_refine_ls_number_parameters 307
_refine_ls_number_reflns 4221
_refine_ls_number_restraints 0
_refine_ls_restrained_S_all 1.022
_refine_ls_R_factor_all 0.0397
_refine_ls_R_factor_gt 0.0360
_refine_ls_shift/su_max 0.001
_refine_ls_shift/su_mean 0.000
_refine_ls_structure_factor_coef Fsqd
_refine_ls_weighting_details 'calc w=1/[\s^2^(Fo^2^)+(0.0494P)^2^+0.8621P] where P=(Fo^2^+2Fc^2^)/3'
_refine_ls_weighting_scheme calc
_refine_ls_wR_factor_gt 0.0907
_refine_ls_wR_factor_ref 0.0941
_reflns_number_gt 3830
_reflns_number_total 4221
_reflns_threshold_expression >2sigma(I)
_cod_data_source_file ol102384k_si_003.cif
_cod_data_source_block d10003
_cod_depositor_comments
;
The following automatic conversions were performed:

'_symmetry_cell_setting' value 'Monoclinic' changed to 'monoclinic'
according to /home/saulius/struct/CIF-dictionaries/cif_core.dic
dictionary named 'cif_core.dic' version 2.4.2 from 2011-04-26.

Automatic conversion script
Id: cif_fix_values 1715 2011-07-08 13:25:40Z adriana 
;
_cod_original_sg_symbol_H-M P2(1)/n
_cod_database_code 1503318

loop_
_symmetry_equiv_pos_as_xyz
'x, y, z'
'-x+1/2, y+1/2, -z+1/2'
'-x, -y, -z'
'x-1/2, -y-1/2, z-1/2'

loop_
_atom_site_label
_atom_site_type_symbol
_atom_site_fract_x
_atom_site_fract_y
_atom_site_fract_z
_atom_site_U_iso_or_equiv
_atom_site_adp_type
_atom_site_occupancy
_atom_site_symmetry_multiplicity
_atom_site_calc_flag
_atom_site_refinement_flags
C7 C 0.14256(12) 0.86615(13) 1.00163(5) 0.0235(3) Uani 1 1 d .
N1 N 0.20706(11) 0.93613(12) 1.03159(5) 0.0318(3) Uani 1 1 d .
C8 C -0.02259(11) 0.69388(13) 1.00782(5) 0.0232(3) Uani 1 1 d .
N2 N -0.07076(10) 0.62938(13) 1.04274(5) 0.0310(3) Uani 1 1 d .
C6 C 0.05074(11) 0.77825(12) 0.96936(5) 0.0209(2) Uani 1 1 d .
C1 C 0.03550(11) 0.77799(12) 0.91009(5) 0.0198(2) Uani 1 1 d .
C2 C -0.06828(10) 0.70950(12) 0.87421(5) 0.0195(2) Uani 1 1 d .
C21 C -0.17605(10) 0.63003(12) 0.89749(5) 0.0193(2) Uani 1 1 d .
C22 C -0.26239(11) 0.69823(13) 0.93195(5) 0.0223(2) Uani 1 1 d .
H22 H -0.2532 0.7964 0.9397 0.027 Uiso 1 1 calc R
C23 C -0.36149(12) 0.62352(14) 0.95487(5) 0.0264(3) Uani 1 1 d .
H23 H -0.4198 0.6704 0.9785 0.032 Uiso 1 1 calc R
C24 C -0.37589(12) 0.48053(14) 0.94345(6) 0.0280(3) Uani 1 1 d .
H24 H -0.4431 0.4292 0.9598 0.034 Uiso 1 1 calc R
C25 C -0.29215(12) 0.41230(13) 0.90813(6) 0.0269(3) Uani 1 1 d .
H25 H -0.3030 0.3147 0.8997 0.032 Uiso 1 1 calc R
C26 C -0.19260(11) 0.48684(13) 0.88521(5) 0.0224(2) Uani 1 1 d .
H26 H -0.1354 0.4401 0.8610 0.027 Uiso 1 1 calc R
C3 C -0.04830(10) 0.73770(12) 0.81772(5) 0.0193(2) Uani 1 1 d .
C31 C -0.13580(11) 0.69622(12) 0.76785(5) 0.0192(2) Uani 1 1 d .
C32 C -0.26656(11) 0.72548(13) 0.76979(5) 0.0223(2) Uani 1 1 d .
H32 H -0.2971 0.7751 0.8021 0.027 Uiso 1 1 calc R
C33 C -0.35217(11) 0.68287(13) 0.72503(5) 0.0253(3) Uani 1 1 d .
H33 H -0.4405 0.7047 0.7265 0.030 Uiso 1 1 calc R
C34 C -0.30883(12) 0.60849(13) 0.67814(5) 0.0255(3) Uani 1 1 d .
H34 H -0.3676 0.5771 0.6480 0.031 Uiso 1 1 calc R
C35 C -0.17913(12) 0.58004(13) 0.67549(5) 0.0245(3) Uani 1 1 d .
H35 H -0.1493 0.5294 0.6433 0.029 Uiso 1 1 calc R
C36 C -0.09243(11) 0.62510(12) 0.71961(5) 0.0211(2) Uani 1 1 d .
H36 H -0.0036 0.6075 0.7169 0.025 Uiso 1 1 calc R
C4 C 0.07303(10) 0.82242(12) 0.81476(5) 0.0197(2) Uani 1 1 d .
C41 C 0.12934(11) 0.87406(12) 0.76133(5) 0.0197(2) Uani 1 1 d .
C42 C 0.05377(11) 0.94164(12) 0.71777(5) 0.0224(3) Uani 1 1 d .
H42 H -0.0364 0.9455 0.7204 0.027 Uiso 1 1 calc R
C43 C 0.10982(12) 1.00317(13) 0.67077(5) 0.0263(3) Uani 1 1 d .
H43 H 0.0580 1.0521 0.6422 0.032 Uiso 1 1 calc R
C44 C 0.24108(12) 0.99380(13) 0.66519(5) 0.0267(3) Uani 1 1 d .
H44 H 0.2790 1.0360 0.6329 0.032 Uiso 1 1 calc R
C45 C 0.31619(12) 0.92240(13) 0.70703(5) 0.0263(3) Uani 1 1 d .
H45 H 0.4056 0.9135 0.7029 0.032 Uiso 1 1 calc R
C46 C 0.26146(11) 0.86374(13) 0.75501(5) 0.0235(3) Uani 1 1 d .
H46 H 0.3140 0.8163 0.7838 0.028 Uiso 1 1 calc R
C5 C 0.11990(10) 0.84859(12) 0.86975(5) 0.0194(2) Uani 1 1 d .
C51 C 0.23329(11) 0.93545(12) 0.88826(5) 0.0196(2) Uani 1 1 d .
C52 C 0.22451(11) 1.08225(13) 0.88726(5) 0.0239(3) Uani 1 1 d .
H52 H 0.1472 1.1262 0.8733 0.029 Uiso 1 1 calc R
C53 C 0.32812(12) 1.16487(13) 0.90665(5) 0.0277(3) Uani 1 1 d .
H53 H 0.3211 1.2649 0.9062 0.033 Uiso 1 1 calc R
C54 C 0.44139(11) 1.10162(14) 0.92651(5) 0.0251(3) Uani 1 1 d .
H54 H 0.5122 1.1582 0.9397 0.030 Uiso 1 1 calc R
C55 C 0.45155(11) 0.95538(14) 0.92720(5) 0.0246(3) Uani 1 1 d .
H55 H 0.5295 0.9119 0.9406 0.029 Uiso 1 1 calc R
C56 C 0.34804(11) 0.87261(13) 0.90827(5) 0.0232(3) Uani 1 1 d .
H56 H 0.3553 0.7726 0.9089 0.028 Uiso 1 1 calc R

loop_
_atom_site_aniso_label
_atom_site_aniso_U_11
_atom_site_aniso_U_22
_atom_site_aniso_U_33
_atom_site_aniso_U_23
_atom_site_aniso_U_13
_atom_site_aniso_U_12
C7 0.0280(6) 0.0241(6) 0.0185(6) 0.0010(5) 0.0024(5) 0.0006(5)
N1 0.0411(6) 0.0316(6) 0.0223(5) -0.0008(5) -0.0019(5) -0.0088(5)
C8 0.0223(6) 0.0271(6) 0.0202(6) -0.0023(5) -0.0006(5) 0.0021(5)
N2 0.0289(6) 0.0388(7) 0.0258(6) 0.0052(5) 0.0043(4) 0.0010(5)
C6 0.0209(5) 0.0203(6) 0.0214(6) -0.0018(5) 0.0012(4) 0.0014(4)
C1 0.0184(5) 0.0180(5) 0.0230(6) -0.0021(4) 0.0021(4) 0.0023(4)
C2 0.0181(5) 0.0194(5) 0.0211(6) -0.0023(4) 0.0018(4) 0.0011(4)
C21 0.0184(5) 0.0222(6) 0.0172(5) 0.0010(4) -0.0008(4) -0.0004(4)
C22 0.0228(6) 0.0198(6) 0.0245(6) -0.0022(5) 0.0028(5) -0.0008(5)
C23 0.0251(6) 0.0278(6) 0.0271(6) -0.0025(5) 0.0088(5) -0.0005(5)
C24 0.0278(6) 0.0272(6) 0.0299(7) 0.0020(5) 0.0090(5) -0.0068(5)
C25 0.0309(6) 0.0204(6) 0.0297(6) -0.0015(5) 0.0037(5) -0.0040(5)
C26 0.0229(6) 0.0235(6) 0.0209(6) -0.0021(5) 0.0025(4) 0.0012(5)
C3 0.0180(5) 0.0178(5) 0.0224(6) -0.0015(4) 0.0023(4) 0.0017(4)
C31 0.0200(5) 0.0172(5) 0.0205(6) 0.0021(4) 0.0014(4) -0.0025(4)
C32 0.0224(6) 0.0222(6) 0.0227(6) 0.0014(5) 0.0026(4) -0.0003(5)
C33 0.0193(6) 0.0280(6) 0.0284(6) 0.0071(5) -0.0007(5) -0.0022(5)
C34 0.0269(6) 0.0281(6) 0.0210(6) 0.0043(5) -0.0041(5) -0.0087(5)
C35 0.0313(6) 0.0233(6) 0.0189(6) 0.0005(5) 0.0026(5) -0.0047(5)
C36 0.0211(6) 0.0208(6) 0.0216(6) 0.0026(5) 0.0027(4) -0.0008(4)
C4 0.0173(5) 0.0184(5) 0.0234(6) -0.0009(4) 0.0021(4) 0.0017(4)
C41 0.0213(5) 0.0176(5) 0.0201(6) -0.0026(4) 0.0020(4) -0.0022(4)
C42 0.0224(6) 0.0202(6) 0.0246(6) -0.0023(5) 0.0013(5) -0.0013(5)
C43 0.0326(7) 0.0213(6) 0.0246(6) 0.0022(5) -0.0004(5) -0.0017(5)
C44 0.0343(7) 0.0229(6) 0.0236(6) -0.0010(5) 0.0078(5) -0.0079(5)
C45 0.0233(6) 0.0280(6) 0.0280(6) -0.0050(5) 0.0064(5) -0.0050(5)
C46 0.0219(6) 0.0260(6) 0.0227(6) -0.0016(5) 0.0013(4) -0.0009(5)
C5 0.0185(5) 0.0191(5) 0.0205(6) -0.0002(4) 0.0015(4) 0.0011(4)
C51 0.0203(6) 0.0225(6) 0.0161(5) -0.0010(4) 0.0028(4) -0.0024(4)
C52 0.0224(6) 0.0239(6) 0.0252(6) 0.0029(5) -0.0012(5) 0.0008(5)
C53 0.0316(7) 0.0203(6) 0.0309(7) 0.0024(5) -0.0006(5) -0.0034(5)
C54 0.0227(6) 0.0280(6) 0.0244(6) -0.0016(5) 0.0011(5) -0.0076(5)
C55 0.0192(6) 0.0283(6) 0.0260(6) -0.0019(5) 0.0001(5) 0.0007(5)
C56 0.0235(6) 0.0202(6) 0.0259(6) -0.0022(5) 0.0009(5) 0.0010(5)

loop_
_atom_type_symbol
_atom_type_description
_atom_type_scat_dispersion_real
_atom_type_scat_dispersion_imag
_atom_type_scat_source
C C 0.0181 0.0091 'International Tables Vol C Tables 4.2.6.8 and 6.1.1.4'
H H 0.0000 0.0000 'International Tables Vol C Tables 4.2.6.8 and 6.1.1.4'
N N 0.0311 0.0180 'International Tables Vol C Tables 4.2.6.8 and 6.1.1.4'

loop_
_geom_angle_atom_site_label_1
_geom_angle_atom_site_label_2
_geom_angle_atom_site_label_3
_geom_angle
N1 C7 C6 173.18(13)
N2 C8 C6 172.83(13)
C1 C6 C8 125.14(11)
C1 C6 C7 123.56(11)
C8 C6 C7 111.30(10)
C6 C1 C5 125.96(11)
C6 C1 C2 126.98(11)
C5 C1 C2 107.05(10)
C3 C2 C1 107.63(10)
C3 C2 C21 127.49(11)
C1 C2 C21 124.83(10)
C26 C21 C22 119.28(11)
C26 C21 C2 120.61(10)
C22 C21 C2 120.11(10)
C23 C22 C21 120.24(11)
C23 C22 H22 119.9
C21 C22 H22 119.9
C22 C23 C24 120.19(11)
C22 C23 H23 119.9
C24 C23 H23 119.9
C23 C24 C25 120.02(11)
C23 C24 H24 120.0
C25 C24 H24 120.0
C26 C25 C24 119.90(11)
C26 C25 H25 120.0
C24 C25 H25 120.0
C25 C26 C21 120.34(11)
C25 C26 H26 119.8
C21 C26 H26 119.8
C2 C3 C31 124.77(10)
C2 C3 C4 108.87(10)
C31 C3 C4 126.31(10)
C36 C31 C32 118.84(11)
C36 C31 C3 122.04(10)
C32 C31 C3 119.10(10)
C33 C32 C31 120.73(11)
C33 C32 H32 119.6
C31 C32 H32 119.6
C34 C33 C32 120.06(11)
C34 C33 H33 120.0
C32 C33 H33 120.0
C33 C34 C35 119.70(11)
C33 C34 H34 120.2
C35 C34 H34 120.2
C34 C35 C36 120.53(11)
C34 C35 H35 119.7
C36 C35 H35 119.7
C35 C36 C31 120.10(11)
C35 C36 H36 119.9
C31 C36 H36 119.9
C5 C4 C41 125.29(10)
C5 C4 C3 108.50(10)
C41 C4 C3 126.16(10)
C42 C41 C46 118.66(11)
C42 C41 C4 120.91(10)
C46 C41 C4 120.32(10)
C43 C42 C41 120.36(11)
C43 C42 H42 119.8
C41 C42 H42 119.8
C42 C43 C44 120.53(12)
C42 C43 H43 119.7
C44 C43 H43 119.7
C45 C44 C43 119.51(11)
C45 C44 H44 120.2
C43 C44 H44 120.2
C44 C45 C46 120.38(11)
C44 C45 H45 119.8
C46 C45 H45 119.8
C45 C46 C41 120.49(11)
C45 C46 H46 119.8
C41 C46 H46 119.8
C4 C5 C1 107.89(10)
C4 C5 C51 127.65(10)
C1 C5 C51 124.44(10)
C52 C51 C56 119.05(11)
C52 C51 C5 119.75(10)
C56 C51 C5 121.17(10)
C53 C52 C51 120.42(11)
C53 C52 H52 119.8
C51 C52 H52 119.8
C54 C53 C52 120.11(12)
C54 C53 H53 119.9
C52 C53 H53 119.9
C53 C54 C55 119.94(11)
C53 C54 H54 120.0
C55 C54 H54 120.0
C56 C55 C54 120.10(11)
C56 C55 H55 120.0
C54 C55 H55 120.0
C55 C56 C51 120.38(11)
C55 C56 H56 119.8
C51 C56 H56 119.8

loop_
_geom_bond_atom_site_label_1
_geom_bond_atom_site_label_2
_geom_bond_distance
C7 N1 1.1487(16)
C7 C6 1.4458(17)
C8 N2 1.1484(17)
C8 C6 1.4449(17)
C6 C1 1.3660(17)
C1 C5 1.4769(16)
C1 C2 1.4780(16)
C2 C3 1.3559(16)
C2 C21 1.4810(16)
C21 C26 1.3937(17)
C21 C22 1.3939(16)
C22 C23 1.3840(17)
C22 H22 0.9500
C23 C24 1.3857(18)
C23 H23 0.9500
C24 C25 1.3880(18)
C24 H24 0.9500
C25 C26 1.3868(17)
C25 H25 0.9500
C26 H26 0.9500
C3 C31 1.4821(16)
C3 C4 1.5067(16)
C31 C36 1.3965(16)
C31 C32 1.3995(16)
C32 C33 1.3882(17)
C32 H32 0.9500
C33 C34 1.3866(18)
C33 H33 0.9500
C34 C35 1.3887(18)
C34 H34 0.9500
C35 C36 1.3917(17)
C35 H35 0.9500
C36 H36 0.9500
C4 C5 1.3560(16)
C4 C41 1.4771(16)
C41 C42 1.3979(16)
C41 C46 1.4019(16)
C42 C43 1.3879(17)
C42 H42 0.9500
C43 C44 1.3898(18)
C43 H43 0.9500
C44 C45 1.3857(19)
C44 H44 0.9500
C45 C46 1.3887(17)
C45 H45 0.9500
C46 H46 0.9500
C5 C51 1.4868(16)
C51 C52 1.3929(17)
C51 C56 1.3957(17)
C52 C53 1.3906(18)
C52 H52 0.9500
C53 C54 1.3833(18)
C53 H53 0.9500
C54 C55 1.3887(18)
C54 H54 0.9500
C55 C56 1.3877(17)
C55 H55 0.9500
C56 H56 0.9500
